data_2227870
loop_
_publ_author_name
'Khan, Hizbullah'
'Aziz, Muhammad'
'Neuhausen, Christine'
'Murtaza, Ghulam'
'Shaheen, Farkhanda'

_publ_section_title
;
 [(Methylcarbamothioyl)disulfanyl]methyl
 <i>N</i>-methylcarbamodithioate
;
_journal_coeditor_code OM2358
_journal_issue 10
_journal_name_full 'Acta Crystallographica Section E'
_journal_page_first o2671
_journal_paper_doi 10.1107/S160053681003833X
_journal_volume 66
_journal_year 2010
_chemical_formula_iupac 'C5 H10 N2 S5'
_chemical_formula_moiety 'C5 H10 S5 N2'
_chemical_formula_sum 'C5 H10 N2 S5'
_chemical_formula_weight 258.45
_chemical_name_systematic
;
[(Methylcarbamothioyl)disulfanyl]methyl <i>N</i>-methylcarbamodithioate
;
_space_group_IT_number 2
_symmetry_cell_setting triclinic
_symmetry_space_group_name_Hall '-P 1'
_symmetry_space_group_name_H-M 'P -1'
_atom_sites_solution_hydrogens geom
_atom_sites_solution_primary direct
_atom_sites_solution_secondary difmap
_audit_creation_method SHELXL-97
_cell_angle_alpha 101.23(3)
_cell_angle_beta 96.85(3)
_cell_angle_gamma 102.74(3)
_cell_formula_units_Z 2
_cell_length_a 7.1880(10)
_cell_length_b 7.884(2)
_cell_length_c 10.219(2)
_cell_measurement_temperature 293(2)
_cell_volume 546.0(2)
_computing_cell_refinement 'X-RED32 (Stoe & Cie, 2002)'
_computing_data_collection 'X-AREA (Stoe & Cie, 2002)'
_computing_data_reduction 'X-RED32 (Stoe & Cie, 2002)'
_computing_molecular_graphics 'DIAMOND (Brandenburg, 2007)'
_computing_publication_material 'enCIFer (Allen <i>et al.</i>, 2004)'
_computing_structure_refinement 'SHELXL97 (Sheldrick, 2008)'
_computing_structure_solution 'SHELXS97 (Sheldrick, 2008)'
_diffrn_ambient_temperature 293(2)
_diffrn_measured_fraction_theta_full 0.93
_diffrn_measured_fraction_theta_max 0.931
_diffrn_measurement_device_type 'Stoe IPDS'
_diffrn_measurement_method \w
_diffrn_radiation_monochromator graphite
_diffrn_radiation_source 'fine-focus sealed tube'
_diffrn_radiation_type MoK\a
_diffrn_radiation_wavelength 0.71073
_diffrn_reflns_av_R_equivalents 0.1008
_diffrn_reflns_av_sigmaI/netI 0.0937
_diffrn_reflns_limit_h_max 8
_diffrn_reflns_limit_h_min -8
_diffrn_reflns_limit_k_max 9
_diffrn_reflns_limit_k_min -9
_diffrn_reflns_limit_l_max 12
_diffrn_reflns_limit_l_min -12
_diffrn_reflns_number 4080
_diffrn_reflns_theta_full 25.00
_diffrn_reflns_theta_max 26.37
_diffrn_reflns_theta_min 4.10
_exptl_absorpt_coefficient_mu 1.012
_exptl_absorpt_correction_type none
_exptl_crystal_colour yellow
_exptl_crystal_density_diffrn 1.572
_exptl_crystal_density_method 'not measured'
_exptl_crystal_description needle
_exptl_crystal_F_000 268
_exptl_crystal_size_max 0.30
_exptl_crystal_size_mid 0.11
_exptl_crystal_size_min 0.10
_refine_diff_density_max 0.529
_refine_diff_density_min -0.372
_refine_ls_extinction_method none
_refine_ls_goodness_of_fit_ref 1.145
_refine_ls_hydrogen_treatment constr
_refine_ls_matrix_type full
_refine_ls_number_parameters 111
_refine_ls_number_reflns 2077
_refine_ls_number_restraints 0
_refine_ls_restrained_S_all 1.145
_refine_ls_R_factor_all 0.0424
_refine_ls_R_factor_gt 0.0400
_refine_ls_shift/su_max 0.001
_refine_ls_shift/su_mean 0.000
_refine_ls_structure_factor_coef Fsqd
_refine_ls_weighting_details 'calc w=1/[\s^2^(Fo^2^)+(0.0496P)^2^+0.0335P] where P=(Fo^2^+2Fc^2^)/3'
_refine_ls_weighting_scheme calc
_refine_ls_wR_factor_gt 0.1008
_refine_ls_wR_factor_ref 0.1027
_reflns_number_gt 1924
_reflns_number_total 2077
_reflns_threshold_expression I>2\s(I)
_cod_data_source_file om2358.cif
_cod_data_source_block I
_cod_database_code 2227870
_cod_database_fobs_code 2227870

loop_
_symmetry_equiv_pos_as_xyz
'x, y, z'
'-x, -y, -z'

loop_
_atom_site_type_symbol
_atom_site_label
_atom_site_fract_x
_atom_site_fract_y
_atom_site_fract_z
_atom_site_U_iso_or_equiv
_atom_site_adp_type
_atom_site_calc_flag
_atom_site_refinement_flags
_atom_site_occupancy
_atom_site_disorder_assembly
_atom_site_disorder_group
S S1 0.24777(9) 0.73176(9) 0.11879(5) 0.04736(19) Uani d . 1 . .
S S2 0.39011(7) 0.69015(8) 0.38202(5) 0.03952(18) Uani d . 1 . .
S S3 0.28393(7) 0.64232(7) 0.55098(5) 0.03611(17) Uani d . 1 . .
S S4 0.22813(8) 0.85040(8) 0.80525(5) 0.04221(18) Uani d . 1 . .
S S5 -0.14480(9) 0.82971(9) 0.62019(6) 0.04559(19) Uani d . 1 . .
N N1 0.0187(3) 0.6694(2) 0.30088(18) 0.0370(4) Uani d . 1 . .
H H1 0.0090 0.6510 0.3803 0.044 Uiso calc R 1 . .
N N2 -0.1092(3) 0.7742(3) 0.86906(19) 0.0440(5) Uani d . 1 . .
H H2 -0.0358 0.7639 0.9384 0.053 Uiso calc R 1 . .
C C1 -0.1562(3) 0.6703(4) 0.2139(3) 0.0485(6) Uani d . 1 . .
H H1A -0.1370 0.7799 0.1837 0.073 Uiso calc R 1 . .
H H1B -0.2619 0.6604 0.2634 0.073 Uiso calc R 1 . .
H H1C -0.1851 0.5713 0.1369 0.073 Uiso calc R 1 . .
C C2 0.1897(3) 0.6948(3) 0.26569(19) 0.0333(4) Uani d . 1 . .
C C3 0.3067(3) 0.8671(3) 0.6478(2) 0.0390(5) Uani d . 1 . .
H H3A 0.4402 0.9359 0.6636 0.047 Uiso calc R 1 . .
H H3B 0.2275 0.9267 0.5983 0.047 Uiso calc R 1 . .
C C4 -0.0280(3) 0.8118(3) 0.7646(2) 0.0346(4) Uani d . 1 . .
C C5 -0.3151(3) 0.7494(4) 0.8732(3) 0.0488(6) Uani d . 1 . .
H H5A -0.3432 0.8638 0.8978 0.073 Uiso calc R 1 . .
H H5B -0.3498 0.6812 0.9388 0.073 Uiso calc R 1 . .
H H5C -0.3881 0.6867 0.7856 0.073 Uiso calc R 1 . .

loop_
_atom_site_aniso_label
_atom_site_aniso_U_11
_atom_site_aniso_U_22
_atom_site_aniso_U_33
_atom_site_aniso_U_12
_atom_site_aniso_U_13
_atom_site_aniso_U_23
S1 0.0507(4) 0.0674(4) 0.0306(3) 0.0158(3) 0.0153(2) 0.0206(3)
S2 0.0326(3) 0.0578(4) 0.0331(3) 0.0132(2) 0.0107(2) 0.0168(3)
S3 0.0393(3) 0.0427(3) 0.0300(3) 0.0103(2) 0.0079(2) 0.0157(2)
S4 0.0366(3) 0.0623(4) 0.0270(3) 0.0115(3) 0.0030(2) 0.0107(3)
S5 0.0446(3) 0.0627(4) 0.0328(3) 0.0181(3) 0.0012(2) 0.0168(3)
N1 0.0357(9) 0.0483(10) 0.0304(8) 0.0113(8) 0.0081(7) 0.0145(8)
N2 0.0385(10) 0.0645(12) 0.0333(9) 0.0154(9) 0.0056(8) 0.0187(9)
C1 0.0379(13) 0.0657(15) 0.0452(12) 0.0161(11) 0.0032(10) 0.0193(12)
C2 0.0388(11) 0.0358(9) 0.0276(9) 0.0105(8) 0.0077(8) 0.0104(8)
C3 0.0413(11) 0.0417(11) 0.0331(10) 0.0045(9) 0.0093(9) 0.0116(9)
C4 0.0385(11) 0.0382(10) 0.0290(9) 0.0136(8) 0.0061(8) 0.0073(8)
C5 0.0395(13) 0.0686(16) 0.0417(12) 0.0180(12) 0.0101(10) 0.0137(12)

loop_
_atom_type_symbol
_atom_type_description
_atom_type_scat_dispersion_real
_atom_type_scat_dispersion_imag
_atom_type_scat_source
C C 0.0033 0.0016 'International Tables Vol C Tables 4.2.6.8 and 6.1.1.4'
H H 0.0000 0.0000 'International Tables Vol C Tables 4.2.6.8 and 6.1.1.4'
N N 0.0061 0.0033 'International Tables Vol C Tables 4.2.6.8 and 6.1.1.4'
S S 0.1246 0.1234 'International Tables Vol C Tables 4.2.6.8 and 6.1.1.4'

loop_
_geom_angle_atom_site_label_1
_geom_angle_atom_site_label_2
_geom_angle_atom_site_label_3
_geom_angle_site_symmetry_1
_geom_angle_site_symmetry_3
_geom_angle
_geom_angle_publ_flag
C2 S2 S3 . . 105.99(7) ?
C3 S3 S2 . . 101.85(7) ?
C4 S4 C3 . . 103.25(10) ?
C2 N1 C1 . . 123.90(17) ?
C2 N1 H1 . . 118.0 ?
C1 N1 H1 . . 118.0 ?
C4 N2 C5 . . 123.93(18) ?
C4 N2 H2 . . 118.0 ?
C5 N2 H2 . . 118.0 ?
N1 C1 H1A . . 109.5 ?
N1 C1 H1B . . 109.5 ?
H1A C1 H1B . . 109.5 ?
N1 C1 H1C . . 109.5 ?
H1A C1 H1C . . 109.5 ?
H1B C1 H1C . . 109.5 ?
N1 C2 S1 . . 127.70(16) ?
N1 C2 S2 . . 119.06(14) ?
S1 C2 S2 . . 113.24(12) ?
S4 C3 S3 . . 107.88(10) ?
S4 C3 H3A . . 110.1 ?
S3 C3 H3A . . 110.1 ?
S4 C3 H3B . . 110.1 ?
S3 C3 H3B . . 110.1 ?
H3A C3 H3B . . 108.4 ?
N2 C4 S5 . . 125.43(17) ?
N2 C4 S4 . . 109.93(14) ?
S5 C4 S4 . . 124.59(12) ?
N2 C5 H5A . . 109.5 ?
N2 C5 H5B . . 109.5 ?
H5A C5 H5B . . 109.5 ?
N2 C5 H5C . . 109.5 ?
H5A C5 H5C . . 109.5 ?
H5B C5 H5C . . 109.5 ?

loop_
_geom_bond_atom_site_label_1
_geom_bond_atom_site_label_2
_geom_bond_site_symmetry_2
_geom_bond_distance
_geom_bond_publ_flag
S1 C2 . 1.6671(18) ?
S2 C2 . 1.767(2) ?
S2 S3 . 2.0364(8) ?
S3 C3 . 1.816(2) ?
S4 C4 . 1.782(2) ?
S4 C3 . 1.787(2) ?
S5 C4 . 1.655(2) ?
N1 C2 . 1.306(3) ?
N1 C1 . 1.453(3) ?
N1 H1 . 0.8600 ?
N2 C4 . 1.328(3) ?
N2 C5 . 1.456(3) ?
N2 H2 . 0.8600 ?
C1 H1A . 0.9600 ?
C1 H1B . 0.9600 ?
C1 H1C . 0.9600 ?
C3 H3A . 0.9700 ?
C3 H3B . 0.9700 ?
C5 H5A . 0.9600 ?
C5 H5B . 0.9600 ?
C5 H5C . 0.9600 ?

loop_
_geom_hbond_atom_site_label_D
_geom_hbond_atom_site_label_H
_geom_hbond_atom_site_label_A
_geom_hbond_site_symmetry_A
_geom_hbond_distance_DH
_geom_hbond_distance_HA
_geom_hbond_distance_DA
_geom_hbond_angle_DHA
N1 H1 S3 . 0.86 2.50 3.073(2) 125.0
N1 H1 S3 2_566 0.86 3.02 3.595(2) 126.5
N2 H2 S1 1_556 0.86 2.67 3.515(2) 167.8

loop_
_geom_torsion_atom_site_label_1
_geom_torsion_atom_site_label_2
_geom_torsion_atom_site_label_3
_geom_torsion_atom_site_label_4
_geom_torsion_site_symmetry_1
_geom_torsion_site_symmetry_2
_geom_torsion_site_symmetry_3
_geom_torsion_site_symmetry_4
_geom_torsion
_geom_torsion_publ_flag
C2 S2 S3 C3 . . . . -90.13(11) ?
C1 N1 C2 S1 . . . . -0.4(3) ?
C1 N1 C2 S2 . . . . 179.97(18) ?
S3 S2 C2 N1 . . . . -0.01(19) ?
S3 S2 C2 S1 . . . . -179.71(9) ?
C4 S4 C3 S3 . . . . -83.86(14) ?
S2 S3 C3 S4 . . . . -177.57(9) ?
C5 N2 C4 S5 . . . . -2.4(3) ?
C5 N2 C4 S4 . . . . 175.1(2) ?
C3 S4 C4 N2 . . . . 172.23(16) ?
C3 S4 C4 S5 . . . . -10.31(17) ?

loop_
_cod_related_entry_id
_cod_related_entry_database
_cod_related_entry_code
1 ChemSpider 30656289
